data_1519545
loop_
_publ_author_name
'Butts, Craig'
'Coles, Simon J.'
'Hursthouse, Michael B.'

_publ_section_title
;
 C27H39F6N2P
;
_journal_name_full 'Crystal Structure Report Archive'
_journal_page_first 961
_journal_year 2003
_chemical_formula_sum 'C27 H39 F6 N2 P'
_chemical_formula_weight 536.57
_space_group_IT_number 19
_symmetry_cell_setting orthorhombic
_symmetry_space_group_name_Hall 'P 2ac 2ab'
_symmetry_space_group_name_H-M 'P 21 21 21'
_atom_sites_solution_hydrogens geom
_atom_sites_solution_primary direct
_atom_sites_solution_secondary difmap
_cell_angle_alpha 90.00
_cell_angle_beta 90.00
_cell_angle_gamma 90.00
_cell_formula_units_Z 4
_cell_length_a 8.5458(4)
_cell_length_b 9.3820(5)
_cell_length_c 38.281(2)
_cell_measurement_reflns_used 9555
_cell_measurement_temperature 120(2)
_cell_measurement_theta_max 27.48
_cell_measurement_theta_min 2.91
_cell_volume 3069.2(3)
_computing_cell_refinement 'DENZO and COLLECT'
_computing_data_collection
;
'DENZO (Otwinowski and Minor, 1997) & COLLECT (Hooft, 1998) '
;
_computing_data_reduction 'DENZO and COLLECT'
_computing_publication_material SHELXL-97
_computing_structure_refinement 'SHELXL-97 (Sheldrick, 2008)'
_computing_structure_solution 'SHELXS-97 (Sheldrick, 2008)'
_diffrn_ambient_temperature 120(2)
_diffrn_measured_fraction_theta_full 0.928
_diffrn_measured_fraction_theta_max 0.928
_diffrn_measurement_device_type 'Enraf Nonius KappaCCD area detector'
_diffrn_measurement_method '\w and \f scans to fill Ewald sphere'
_diffrn_radiation_monochromator graphite
_diffrn_radiation_source 'Enraf Nonius FR591 rotating anode'
_diffrn_radiation_type MoK\a
_diffrn_radiation_wavelength 0.71073
_diffrn_reflns_av_R_equivalents 0.0811
_diffrn_reflns_av_sigmaI/netI 0.0822
_diffrn_reflns_limit_h_max 10
_diffrn_reflns_limit_h_min -10
_diffrn_reflns_limit_k_max 11
_diffrn_reflns_limit_k_min -11
_diffrn_reflns_limit_l_max 49
_diffrn_reflns_limit_l_min -49
_diffrn_reflns_number 16673
_diffrn_reflns_theta_full 27.47
_diffrn_reflns_theta_max 27.47
_diffrn_reflns_theta_min 3.04
_exptl_absorpt_coefficient_mu 0.143
_exptl_absorpt_correction_T_max 0.9886
_exptl_absorpt_correction_T_min 0.9191
_exptl_absorpt_correction_type multi-scan
_exptl_absorpt_process_details 'SORTAV (Blessing, 1997)'
_exptl_crystal_colour colourless
_exptl_crystal_density_diffrn 1.161
_exptl_crystal_density_method 'not measured'
_exptl_crystal_description plate
_exptl_crystal_F_000 1136
_exptl_crystal_size_max 0.60
_exptl_crystal_size_mid 0.35
_exptl_crystal_size_min 0.08
_refine_diff_density_max 0.399
_refine_diff_density_min -0.293
_refine_diff_density_rms 0.048
_refine_ls_abs_structure_details 'Flack H D (1983), Acta Cryst. A39, 876-881'
_refine_ls_abs_structure_Flack 0.3(2)
_refine_ls_extinction_method none
_refine_ls_goodness_of_fit_ref 1.046
_refine_ls_hydrogen_treatment constr
_refine_ls_matrix_type full
_refine_ls_number_parameters 327
_refine_ls_number_reflns 6241
_refine_ls_number_restraints 0
_refine_ls_restrained_S_all 1.046
_refine_ls_R_factor_all 0.1560
_refine_ls_R_factor_gt 0.0910
_refine_ls_shift/su_max 0.000
_refine_ls_shift/su_mean 0.000
_refine_ls_structure_factor_coef Fsqd
_refine_ls_weighting_details 'calc w=1/[\s^2^(Fo^2^)+(0.1763P)^2^+0.0000P] where P=(Fo^2^+2Fc^2^)/3'
_refine_ls_weighting_scheme calc
_refine_ls_wR_factor_gt 0.2445
_refine_ls_wR_factor_ref 0.2897
_reflns_number_gt 3316
_reflns_number_total 6241
_reflns_threshold_expression >2\s(I)
_cod_data_source_file eCrystal-961.cif
_cod_data_source_block s92
_cod_depositor_comments
;
Citation :
Butts, Craig and Coles, Simon J. and Hursthouse, Michael B. (2003) 
University of Southampton, Crystal Structure Report Archive. 
(doi:10.5258/ecrystals/961)

More at:
http://ecrystals.chem.soton.ac.uk/961/

The following automatic conversions were performed:

'_symmetry_cell_setting' value 'Orthorhombic' changed to
'orthorhombic' according to the built-in table from CIF Core
dictionary named 'cif_core.dic' version 2.4.1 from 2010-06-29.

Automatic conversion script
Id: cif_fix_values 3271 2015-04-21 07:52:19Z andrius 
;
_cod_original_cell_volume 3069.3(3)
_cod_original_sg_symbol_H-M P2(1)2(1)2(1)
_cod_database_code 1519545

loop_
_symmetry_equiv_pos_as_xyz
'x, y, z'
'-x+1/2, -y, z+1/2'
'-x, y+1/2, -z+1/2'
'x+1/2, -y+1/2, -z'

loop_
_atom_site_label
_atom_site_type_symbol
_atom_site_fract_x
_atom_site_fract_y
_atom_site_fract_z
_atom_site_U_iso_or_equiv
_atom_site_adp_type
_atom_site_occupancy
_atom_site_symmetry_multiplicity
_atom_site_calc_flag
_atom_site_refinement_flags
_atom_site_disorder_assembly
_atom_site_disorder_group
C17 C 0.9578(18) 0.6362(16) 0.6109(2) 0.231(6) Uani 1 1 d . . .
H17A H 1.0701 0.6521 0.6143 0.347 Uiso 1 1 calc R . .
H17B H 0.9195 0.5697 0.6287 0.347 Uiso 1 1 calc R . .
H17C H 0.9020 0.7270 0.6131 0.347 Uiso 1 1 calc R . .
C19 C 0.4530(17) 0.3398(11) 0.3384(2) 0.230(7) Uani 1 1 d . . .
H19 H 0.4024 0.2498 0.3399 0.276 Uiso 1 1 calc R . .
C20 C 0.4605(19) 0.3980(10) 0.3665(3) 0.239(8) Uani 1 1 d . . .
H20 H 0.5122 0.4875 0.3652 0.287 Uiso 1 1 calc R . .
C21 C 0.4089(19) 0.3639(16) 0.4021(3) 0.232(7) Uani 1 1 d . . .
H21 H 0.3195 0.3040 0.4031 0.278 Uiso 1 1 calc R . .
C22 C 0.4617(18) 0.3997(11) 0.4321(3) 0.206(6) Uani 1 1 d . . .
H22 H 0.5529 0.4576 0.4317 0.247 Uiso 1 1 calc R . .
C23 C 0.4050(14) 0.3661(14) 0.4657(3) 0.187(5) Uani 1 1 d . . .
H23 H 0.3040 0.3239 0.4663 0.224 Uiso 1 1 calc R . .
C24 C 0.472(2) 0.3847(13) 0.4964(3) 0.212(6) Uani 1 1 d . . .
H24 H 0.5723 0.4282 0.4962 0.254 Uiso 1 1 calc R . .
C25 C 0.4100(16) 0.3466(16) 0.5302(3) 0.201(5) Uani 1 1 d . . .
H25 H 0.3087 0.3051 0.5297 0.241 Uiso 1 1 calc R . .
C26 C 0.474(3) 0.3607(17) 0.5631(5) 0.273(9) Uani 1 1 d . . .
H26 H 0.5778 0.3973 0.5637 0.327 Uiso 1 1 calc R . .
C27 C 0.4102(19) 0.3297(18) 0.5948(3) 0.236(7) Uani 1 1 d . . .
H27A H 0.4100 0.4154 0.6094 0.354 Uiso 1 1 calc R . .
H27B H 0.4720 0.2550 0.6062 0.354 Uiso 1 1 calc R . .
H27C H 0.3026 0.2962 0.5916 0.354 Uiso 1 1 calc R . .
F5 F 0.0590(7) 0.7792(6) 0.23175(13) 0.176(2) Uani 1 1 d . . .
F6 F -0.1121(9) 0.5959(7) 0.17843(14) 0.227(4) Uani 1 1 d . . .
C1 C 0.7402(6) 0.5213(6) 0.30703(13) 0.0765(13) Uani 1 1 d . . .
H1 H 0.8101 0.4443 0.3111 0.092 Uiso 1 1 calc R . .
C2 C 0.6475(5) 0.7375(5) 0.29980(11) 0.0648(11) Uani 1 1 d . . .
C3 C 0.6260(7) 0.8839(5) 0.29635(14) 0.0767(13) Uani 1 1 d . . .
H3 H 0.7100 0.9494 0.2990 0.092 Uiso 1 1 calc R . .
C4 C 0.4768(7) 0.9285(5) 0.28883(14) 0.0805(14) Uani 1 1 d . . .
H4 H 0.4569 1.0275 0.2861 0.097 Uiso 1 1 calc R . .
C5 C 0.3536(6) 0.8320(6) 0.28515(14) 0.0855(15) Uani 1 1 d . . .
H5 H 0.2514 0.8673 0.2806 0.103 Uiso 1 1 calc R . .
C6 C 0.3752(5) 0.6910(7) 0.28787(12) 0.0777(13) Uani 1 1 d . . .
H6 H 0.2918 0.6256 0.2843 0.093 Uiso 1 1 calc R . .
C7 C 0.5275(5) 0.6442(4) 0.29623(11) 0.0642(10) Uani 1 1 d . . .
C8 C 0.9390(5) 0.7110(7) 0.31379(14) 0.0867(15) Uani 1 1 d . . .
H8A H 0.9611 0.7913 0.2977 0.104 Uiso 1 1 calc R . .
H8B H 1.0158 0.6347 0.3089 0.104 Uiso 1 1 calc R . .
C9 C 0.9600(8) 0.7600(8) 0.35010(17) 0.117(2) Uani 1 1 d . . .
H9A H 0.8910 0.8435 0.3537 0.141 Uiso 1 1 calc R . .
H9B H 1.0692 0.7941 0.3525 0.141 Uiso 1 1 calc R . .
C10 C 0.9297(8) 0.6580(7) 0.37889(16) 0.1062(19) Uani 1 1 d . . .
H10A H 0.8189 0.6279 0.3776 0.127 Uiso 1 1 calc R . .
H10B H 0.9950 0.5723 0.3751 0.127 Uiso 1 1 calc R . .
C11 C 0.9608(11) 0.7124(9) 0.41439(18) 0.137(3) Uani 1 1 d . . .
H11A H 0.8984 0.8003 0.4175 0.164 Uiso 1 1 calc R . .
H11B H 1.0724 0.7404 0.4155 0.164 Uiso 1 1 calc R . .
C12 C 0.9290(12) 0.6182(9) 0.44459(18) 0.140(3) Uani 1 1 d . . .
H12A H 0.9929 0.5310 0.4417 0.168 Uiso 1 1 calc R . .
H12B H 0.8179 0.5889 0.4434 0.168 Uiso 1 1 calc R . .
C13 C 0.9586(12) 0.6753(10) 0.4802(2) 0.147(3) Uani 1 1 d . . .
H13A H 1.0700 0.7042 0.4808 0.177 Uiso 1 1 calc R . .
H13B H 0.8963 0.7639 0.4822 0.177 Uiso 1 1 calc R . .
C14 C 0.9308(13) 0.5958(10) 0.51096(19) 0.150(3) Uani 1 1 d . . .
H14A H 0.9918 0.5065 0.5087 0.181 Uiso 1 1 calc R . .
H14B H 0.8191 0.5680 0.5105 0.181 Uiso 1 1 calc R . .
C15 C 0.9613(13) 0.6501(10) 0.5457(2) 0.157(3) Uani 1 1 d . . .
H15A H 1.0739 0.6745 0.5464 0.189 Uiso 1 1 calc R . .
H15B H 0.9035 0.7413 0.5475 0.189 Uiso 1 1 calc R . .
C16 C 0.9301(17) 0.5755(13) 0.5759(2) 0.193(5) Uani 1 1 d . . .
H16A H 0.9912 0.4860 0.5746 0.232 Uiso 1 1 calc R . .
H16B H 0.8184 0.5480 0.5750 0.232 Uiso 1 1 calc R . .
C18 C 0.5020(8) 0.3729(5) 0.30291(14) 0.0927(16) Uani 1 1 d . . .
H18A H 0.4085 0.3788 0.2877 0.111 Uiso 1 1 calc R . .
H18B H 0.5691 0.2949 0.2940 0.111 Uiso 1 1 calc R . .
N1 N 0.7805(4) 0.6567(4) 0.30665(10) 0.0694(10) Uani 1 1 d . . .
N2 N 0.5884(5) 0.5077(4) 0.30100(10) 0.0722(10) Uani 1 1 d . . .
F1 F -0.0015(7) 0.5538(5) 0.2276(2) 0.195(3) Uani 1 1 d . . .
F2 F 0.1294(6) 0.6741(7) 0.18546(16) 0.182(2) Uani 1 1 d . . .
F3 F -0.0541(6) 0.8203(5) 0.18153(14) 0.1592(19) Uani 1 1 d . . .
F4 F -0.1890(4) 0.6993(6) 0.22452(12) 0.1468(16) Uani 1 1 d . . .
P1 P -0.03023(15) 0.68755(14) 0.20508(4) 0.0753(4) Uani 1 1 d . . .

loop_
_atom_site_aniso_label
_atom_site_aniso_U_11
_atom_site_aniso_U_22
_atom_site_aniso_U_33
_atom_site_aniso_U_23
_atom_site_aniso_U_13
_atom_site_aniso_U_12
C17 0.270(15) 0.321(16) 0.102(6) -0.015(8) -0.006(8) -0.041(14)
C19 0.396(18) 0.187(9) 0.108(6) 0.003(6) 0.026(8) -0.202(11)
C20 0.43(2) 0.156(8) 0.128(7) -0.036(6) 0.112(10) -0.167(11)
C21 0.292(15) 0.306(16) 0.096(6) 0.040(8) 0.024(8) -0.125(14)
C22 0.300(16) 0.197(10) 0.121(7) -0.016(6) 0.070(9) -0.112(10)
C23 0.179(10) 0.260(13) 0.121(7) 0.013(7) 0.017(7) -0.061(9)
C24 0.267(16) 0.230(11) 0.139(9) -0.037(8) 0.036(10) -0.087(12)
C25 0.216(12) 0.285(15) 0.102(6) -0.005(7) 0.002(7) -0.044(11)
C26 0.35(3) 0.238(16) 0.230(17) -0.036(13) 0.047(18) -0.062(17)
C27 0.286(17) 0.304(16) 0.118(7) 0.012(9) -0.019(9) -0.047(16)
F5 0.217(6) 0.181(4) 0.130(3) -0.003(3) -0.047(3) -0.084(4)
F6 0.317(9) 0.218(6) 0.145(4) -0.061(4) 0.034(5) -0.170(6)
C1 0.066(3) 0.074(3) 0.090(3) 0.004(2) 0.020(3) 0.010(2)
C2 0.059(2) 0.072(3) 0.064(2) -0.001(2) 0.010(2) -0.003(2)
C3 0.085(4) 0.064(3) 0.081(3) -0.002(2) -0.003(3) -0.010(2)
C4 0.081(3) 0.064(3) 0.097(3) 0.008(2) 0.001(3) 0.009(3)
C5 0.067(3) 0.095(4) 0.094(3) -0.006(3) -0.005(2) 0.024(3)
C6 0.050(2) 0.103(4) 0.081(3) -0.010(3) 0.004(2) -0.003(3)
C7 0.066(3) 0.064(2) 0.063(2) -0.0023(19) 0.006(2) 0.002(2)
C8 0.050(3) 0.114(4) 0.096(3) 0.013(3) -0.001(2) -0.014(3)
C9 0.082(4) 0.157(6) 0.114(4) 0.018(4) -0.017(3) -0.048(4)
C10 0.101(4) 0.119(5) 0.099(4) 0.015(4) -0.015(3) -0.016(4)
C11 0.147(6) 0.168(7) 0.096(4) 0.012(4) -0.020(4) -0.044(6)
C12 0.150(7) 0.172(7) 0.099(5) 0.016(5) -0.033(5) -0.010(6)
C13 0.170(8) 0.166(7) 0.107(5) 0.004(5) -0.024(5) -0.036(7)
C14 0.175(9) 0.172(8) 0.105(5) 0.018(5) -0.021(5) -0.013(7)
C15 0.189(9) 0.181(8) 0.102(5) -0.011(5) -0.019(6) -0.018(7)
C16 0.226(13) 0.250(12) 0.103(6) 0.005(7) -0.007(7) -0.032(11)
C18 0.108(4) 0.075(3) 0.095(3) -0.011(3) 0.003(3) -0.024(3)
N1 0.046(2) 0.085(3) 0.077(2) 0.0004(19) 0.0078(16) 0.0003(18)
N2 0.074(3) 0.070(2) 0.072(2) -0.0076(19) 0.0060(19) -0.0049(19)
F1 0.171(5) 0.128(3) 0.286(7) 0.101(4) 0.003(5) 0.011(3)
F2 0.126(3) 0.209(5) 0.212(5) 0.022(4) 0.070(4) 0.032(4)
F3 0.160(4) 0.132(3) 0.185(4) 0.081(3) -0.033(3) -0.015(3)
F4 0.090(2) 0.197(4) 0.153(3) 0.015(3) 0.023(2) 0.026(3)
P1 0.0689(7) 0.0633(7) 0.0937(8) -0.0022(6) 0.0041(6) -0.0058(6)

loop_
_atom_type_symbol
_atom_type_description
_atom_type_scat_dispersion_real
_atom_type_scat_dispersion_imag
_atom_type_scat_source
C C 0.0033 0.0016 'International Tables Vol C Tables 4.2.6.8 and 6.1.1.4'
H H 0.0000 0.0000 'International Tables Vol C Tables 4.2.6.8 and 6.1.1.4'
N N 0.0061 0.0033 'International Tables Vol C Tables 4.2.6.8 and 6.1.1.4'
F F 0.0171 0.0103 'International Tables Vol C Tables 4.2.6.8 and 6.1.1.4'
P P 0.1023 0.0942 'International Tables Vol C Tables 4.2.6.8 and 6.1.1.4'

loop_
_geom_angle_atom_site_label_1
_geom_angle_atom_site_label_2
_geom_angle_atom_site_label_3
_geom_angle
_geom_angle_site_symmetry_1
_geom_angle_site_symmetry_3
C16 C17 H17A 109.5 . .
C16 C17 H17B 109.5 . .
H17A C17 H17B 109.5 . .
C16 C17 H17C 109.5 . .
H17A C17 H17C 109.5 . .
H17B C17 H17C 109.5 . .
C20 C19 C18 136.0(7) . .
C20 C19 H19 112.0 . .
C18 C19 H19 112.0 . .
C19 C20 C21 135.4(10) . .
C19 C20 H20 112.3 . .
C21 C20 H20 112.3 . .
C22 C21 C20 132.2(13) . .
C22 C21 H21 113.9 . .
C20 C21 H21 113.9 . .
C21 C22 C23 129.7(13) . .
C21 C22 H22 115.1 . .
C23 C22 H22 115.1 . .
C24 C23 C22 129.3(12) . .
C24 C23 H23 115.3 . .
C22 C23 H23 115.3 . .
C23 C24 C25 127.4(13) . .
C23 C24 H24 116.3 . .
C25 C24 H24 116.3 . .
C26 C25 C24 130.5(15) . .
C26 C25 H25 114.8 . .
C24 C25 H25 114.8 . .
C27 C26 C25 129.2(19) . .
C27 C26 H26 115.4 . .
C25 C26 H26 115.4 . .
C26 C27 H27A 109.5 . .
C26 C27 H27B 109.5 . .
H27A C27 H27B 109.5 . .
C26 C27 H27C 109.5 . .
H27A C27 H27C 109.5 . .
H27B C27 H27C 109.5 . .
N1 C1 N2 110.4(4) . .
N1 C1 H1 124.8 . .
N2 C1 H1 124.8 . .
C7 C2 N1 106.6(4) . .
C7 C2 C3 121.9(4) . .
N1 C2 C3 131.5(4) . .
C4 C3 C2 116.3(5) . .
C4 C3 H3 121.9 . .
C2 C3 H3 121.9 . .
C3 C4 C5 121.6(5) . .
C3 C4 H4 119.2 . .
C5 C4 H4 119.2 . .
C6 C5 C4 121.9(5) . .
C6 C5 H5 119.0 . .
C4 C5 H5 119.0 . .
C5 C6 C7 116.9(5) . .
C5 C6 H6 121.6 . .
C7 C6 H6 121.6 . .
C2 C7 N2 107.3(4) . .
C2 C7 C6 121.3(4) . .
N2 C7 C6 131.3(5) . .
N1 C8 C9 113.3(4) . .
N1 C8 H8A 108.9 . .
C9 C8 H8A 108.9 . .
N1 C8 H8B 108.9 . .
C9 C8 H8B 108.9 . .
H8A C8 H8B 107.7 . .
C8 C9 C10 118.6(6) . .
C8 C9 H9A 107.7 . .
C10 C9 H9A 107.7 . .
C8 C9 H9B 107.7 . .
C10 C9 H9B 107.7 . .
H9A C9 H9B 107.1 . .
C11 C10 C9 115.5(6) . .
C11 C10 H10A 108.4 . .
C9 C10 H10A 108.4 . .
C11 C10 H10B 108.4 . .
C9 C10 H10B 108.4 . .
H10A C10 H10B 107.5 . .
C10 C11 C12 118.7(6) . .
C10 C11 H11A 107.6 . .
C12 C11 H11A 107.6 . .
C10 C11 H11B 107.6 . .
C12 C11 H11B 107.6 . .
H11A C11 H11B 107.1 . .
C11 C12 C13 118.0(7) . .
C11 C12 H12A 107.8 . .
C13 C12 H12A 107.8 . .
C11 C12 H12B 107.8 . .
C13 C12 H12B 107.8 . .
H12A C12 H12B 107.1 . .
C14 C13 C12 123.1(8) . .
C14 C13 H13A 106.6 . .
C12 C13 H13A 106.6 . .
C14 C13 H13B 106.6 . .
C12 C13 H13B 106.6 . .
H13A C13 H13B 106.5 . .
C13 C14 C15 123.3(9) . .
C13 C14 H14A 106.5 . .
C15 C14 H14A 106.5 . .
C13 C14 H14B 106.5 . .
C15 C14 H14B 106.5 . .
H14A C14 H14B 106.5 . .
C16 C15 C14 123.9(9) . .
C16 C15 H15A 106.4 . .
C14 C15 H15A 106.4 . .
C16 C15 H15B 106.4 . .
C14 C15 H15B 106.4 . .
H15A C15 H15B 106.4 . .
C15 C16 C17 122.4(11) . .
C15 C16 H16A 106.7 . .
C17 C16 H16A 106.7 . .
C15 C16 H16B 106.7 . .
C17 C16 H16B 106.7 . .
H16A C16 H16B 106.6 . .
C19 C18 N2 112.0(5) . .
C19 C18 H18A 109.2 . .
N2 C18 H18A 109.2 . .
C19 C18 H18B 109.2 . .
N2 C18 H18B 109.2 . .
H18A C18 H18B 107.9 . .
C1 N1 C2 108.3(4) . .
C1 N1 C8 125.0(5) . .
C2 N1 C8 126.7(4) . .
C1 N2 C7 107.5(4) . .
C1 N2 C18 124.6(5) . .
C7 N2 C18 127.6(4) . .
F6 P1 F5 177.9(4) . .
F6 P1 F1 89.3(4) . .
F5 P1 F1 90.3(4) . .
F6 P1 F4 87.7(3) . .
F5 P1 F4 94.3(3) . .
F1 P1 F4 85.9(3) . .
F6 P1 F3 90.2(3) . .
F5 P1 F3 90.1(3) . .
F1 P1 F3 177.8(3) . .
F4 P1 F3 96.1(3) . .
F6 P1 F2 91.9(4) . .
F5 P1 F2 86.1(4) . .
F1 P1 F2 93.6(3) . .
F4 P1 F2 179.4(4) . .
F3 P1 F2 84.3(3) . .

loop_
_geom_bond_atom_site_label_1
_geom_bond_atom_site_label_2
_geom_bond_distance
_geom_bond_site_symmetry_2
C17 C16 1.476(13) .
C17 H17A 0.9800 .
C17 H17B 0.9800 .
C17 H17C 0.9800 .
C19 C20 1.206(11) .
C19 C18 1.457(10) .
C19 H19 0.9500 .
C20 C21 1.470(12) .
C20 H20 0.9500 .
C21 C22 1.279(15) .
C21 H21 0.9500 .
C22 C23 1.409(13) .
C22 H22 0.9500 .
C23 C24 1.317(14) .
C23 H23 0.9500 .
C24 C25 1.444(15) .
C24 H24 0.9500 .
C25 C26 1.38(2) .
C25 H25 0.9500 .
C26 C27 1.362(19) .
C26 H26 0.9500 .
C27 H27A 0.9800 .
C27 H27B 0.9800 .
C27 H27C 0.9800 .
F5 P1 1.537(4) .
F6 P1 1.507(5) .
C1 N1 1.316(6) .
C1 N2 1.323(7) .
C1 H1 0.9500 .
C2 C7 1.355(6) .
C2 N1 1.391(6) .
C2 C3 1.393(6) .
C3 C4 1.373(7) .
C3 H3 0.9500 .
C4 C5 1.396(8) .
C4 H4 0.9500 .
C5 C6 1.340(8) .
C5 H5 0.9500 .
C6 C7 1.410(7) .
C6 H6 0.9500 .
C7 N2 1.395(6) .
C8 N1 1.472(6) .
C8 C9 1.475(9) .
C8 H8A 0.9900 .
C8 H8B 0.9900 .
C9 C10 1.482(8) .
C9 H9A 0.9900 .
C9 H9B 0.9900 .
C10 C11 1.476(9) .
C10 H10A 0.9900 .
C10 H10B 0.9900 .
C11 C12 1.480(10) .
C11 H11A 0.9900 .
C11 H11B 0.9900 .
C12 C13 1.485(10) .
C12 H12A 0.9900 .
C12 H12B 0.9900 .
C13 C14 1.416(11) .
C13 H13A 0.9900 .
C13 H13B 0.9900 .
C14 C15 1.446(11) .
C14 H14A 0.9900 .
C14 H14B 0.9900 .
C15 C16 1.379(12) .
C15 H15A 0.9900 .
C15 H15B 0.9900 .
C16 H16A 0.9900 .
C16 H16B 0.9900 .
C18 N2 1.466(6) .
C18 H18A 0.9900 .
C18 H18B 0.9900 .
F1 P1 1.542(4) .
F2 P1 1.562(4) .
F3 P1 1.551(4) .
F4 P1 1.551(4) .
